data_4344814
loop_
_publ_author_name
'Xu, Caixia'
'Zhang, Jianguo'
'Yin, Xin'
'Cheng, Zhenxuan'

_publ_section_title
;
 Structural Diversity and Properties of M(II) Coordination Compounds
 Constructed by 3-Hydrazino-4-amino-1,2,4-triazole Dihydrochloride as
 Starting Material.
;
_journal_issue 1
_journal_name_full 'Inorganic chemistry'
_journal_page_first 322
_journal_paper_doi 10.1021/acs.inorgchem.5b02434
_journal_volume 55
_journal_year 2015
_chemical_formula_sum 'C4 H30 Cl4 N12 Ni2 O16'
_chemical_formula_weight 761.62
_chemical_name_systematic
; 
 ? 
;
_space_group_IT_number 2
_symmetry_cell_setting triclinic
_symmetry_space_group_name_Hall '-P 1'
_symmetry_space_group_name_H-M 'P -1'
_atom_sites_solution_hydrogens geom
_atom_sites_solution_primary direct
_atom_sites_solution_secondary difmap
_audit_creation_method SHELXL-97
_cell_angle_alpha 71.1180(10)
_cell_angle_beta 72.4340(10)
_cell_angle_gamma 86.012(2)
_cell_formula_units_Z 1
_cell_length_a 7.6985(5)
_cell_length_b 8.6832(6)
_cell_length_c 10.9672(11)
_cell_measurement_reflns_used 1973
_cell_measurement_temperature 293(2)
_cell_measurement_theta_max 28.4780
_cell_measurement_theta_min 3.4600
_cell_volume 661.01(9)
_computing_cell_refinement 'Bruker FRAMBO'
_computing_data_collection 'Bruker FRAMBO'
_computing_data_reduction 'Bruker SAINT'
_computing_molecular_graphics 'Bruker SHELXTL'
_computing_publication_material 'Bruker SHELXTL'
_computing_structure_refinement 'SHELXL-97 (Sheldrick, 1997)'
_computing_structure_solution 'SHELXS-97 (Sheldrick, 1990)'
_diffrn_ambient_temperature 293(2)
_diffrn_measured_fraction_theta_full 0.999
_diffrn_measured_fraction_theta_max 0.999
_diffrn_measurement_device_type 'CCD area detector'
_diffrn_measurement_method 'phi and omega scans'
_diffrn_radiation_monochromator graphite
_diffrn_radiation_source 'fine-focus sealed tube'
_diffrn_radiation_type MoK\a
_diffrn_radiation_wavelength 0.71073
_diffrn_reflns_av_R_equivalents 0.0432
_diffrn_reflns_av_sigmaI/netI 0.0630
_diffrn_reflns_limit_h_max 9
_diffrn_reflns_limit_h_min -8
_diffrn_reflns_limit_k_max 10
_diffrn_reflns_limit_k_min -10
_diffrn_reflns_limit_l_max 11
_diffrn_reflns_limit_l_min -13
_diffrn_reflns_number 4021
_diffrn_reflns_theta_full 25.02
_diffrn_reflns_theta_max 25.02
_diffrn_reflns_theta_min 2.67
_exptl_absorpt_coefficient_mu 1.917
_exptl_absorpt_correction_T_max 0.5790
_exptl_absorpt_correction_T_min 0.4792
_exptl_absorpt_correction_type multi-scan
_exptl_absorpt_process_details sadabs
_exptl_crystal_colour blue
_exptl_crystal_density_diffrn 1.913
_exptl_crystal_density_method 'not measured'
_exptl_crystal_description block
_exptl_crystal_F_000 390
_exptl_crystal_size_max 0.45
_exptl_crystal_size_mid 0.43
_exptl_crystal_size_min 0.32
_refine_diff_density_max 0.650
_refine_diff_density_min -0.832
_refine_diff_density_rms 0.112
_refine_ls_extinction_coef 0.029(3)
_refine_ls_extinction_expression Fc^*^=kFc[1+0.001xFc^2^\l^3^/sin(2\q)]^-1/4^
_refine_ls_extinction_method SHELXL
_refine_ls_goodness_of_fit_ref 1.037
_refine_ls_hydrogen_treatment mixed
_refine_ls_matrix_type full
_refine_ls_number_parameters 173
_refine_ls_number_reflns 2327
_refine_ls_number_restraints 0
_refine_ls_restrained_S_all 1.037
_refine_ls_R_factor_all 0.0462
_refine_ls_R_factor_gt 0.0413
_refine_ls_shift/su_max 0.000
_refine_ls_shift/su_mean 0.000
_refine_ls_structure_factor_coef Fsqd
_refine_ls_weighting_details 'calc w=1/[\s^2^(Fo^2^)+(0.0477P)^2^+0.3038P] where P=(Fo^2^+2Fc^2^)/3'
_refine_ls_weighting_scheme calc
_refine_ls_wR_factor_gt 0.1014
_refine_ls_wR_factor_ref 0.1058
_reflns_number_gt 2088
_reflns_number_total 2327
_reflns_threshold_expression >2sigma(I)
_cod_data_source_file ic5b02434_si_009.cif
_cod_data_source_block 141022k
_cod_depositor_comments
;
The following automatic conversions were performed:

'_symmetry_cell_setting' value 'Triclinic' changed to 'triclinic'
according to
/usr/data/users/saulius/crontab/automatic-downloads/current/ACS/lib/dictionaries/cif_core.dic
dictionary named 'cif_core.dic' version 2.4.2 from 2011-04-26.

Automatic conversion script
Id: cif_fix_values 4268 2015-11-12 08:31:59Z antanas 
;
_cod_original_sg_symbol_H-M P-1
_cod_database_code 4344814

loop_
_symmetry_equiv_pos_as_xyz
'x, y, z'
'-x, -y, -z'

loop_
_atom_site_label
_atom_site_type_symbol
_atom_site_fract_x
_atom_site_fract_y
_atom_site_fract_z
_atom_site_U_iso_or_equiv
_atom_site_adp_type
_atom_site_occupancy
_atom_site_symmetry_multiplicity
_atom_site_calc_flag
_atom_site_refinement_flags
Ni1 Ni 0.39738(5) 0.28629(5) 0.49901(4) 0.01329(19) Uani 1 1 d .
Cl1 Cl 0.30503(12) 0.16237(10) 0.35304(9) 0.0195(2) Uani 1 1 d .
Cl2 Cl 0.12838(12) 0.69729(10) 0.00992(9) 0.0227(3) Uani 1 1 d .
N1 N 0.5110(4) 0.5039(3) 0.6589(3) 0.0155(6) Uani 1 1 d .
N2 N 0.4554(4) 0.3644(3) 0.6412(3) 0.0152(6) Uani 1 1 d .
N3 N 0.4342(4) 0.3129(3) 0.8538(3) 0.0152(6) Uani 1 1 d .
N4 N 0.3543(4) 0.1007(4) 0.7843(3) 0.0231(7) Uani 1 1 d .
H4A H 0.2540 0.0752 0.8562 0.028 Uiso 1 1 calc R
H4B H 0.4418 0.0324 0.8056 0.028 Uiso 1 1 calc R
N5 N 0.3138(4) 0.0755(3) 0.6733(3) 0.0179(7) Uani 1 1 d .
H5A H 0.1933 0.0561 0.6943 0.021 Uiso 1 1 calc R
H5B H 0.3725 -0.0118 0.6558 0.021 Uiso 1 1 calc R
N6 N 0.3796(4) 0.2234(4) 0.9930(3) 0.0210(7) Uani 1 1 d .
H6A H 0.2900 0.2743 1.0362 0.032 Uiso 1 1 d R
H6B H 0.4741 0.2165 1.0251 0.032 Uiso 1 1 d R
O1 O 0.2087(5) 0.8318(3) 0.0279(3) 0.0413(8) Uani 1 1 d .
O2 O 0.1176(5) 0.7424(4) -0.1245(3) 0.0489(9) Uani 1 1 d .
O3 O 0.2428(4) 0.5595(4) 0.0365(3) 0.0440(8) Uani 1 1 d .
O4 O -0.0471(4) 0.6559(4) 0.1047(3) 0.0464(9) Uani 1 1 d .
O5 O 0.1339(3) 0.3676(3) 0.5460(2) 0.0204(6) Uani 1 1 d .
H5E H 0.1096 0.4443 0.5803 0.025 Uiso 1 1 d R
H5F H 0.0639 0.2862 0.5981 0.025 Uiso 1 1 d R
O6 O 0.6505(3) 0.1836(3) 0.4524(2) 0.0180(5) Uani 1 1 d .
H6E H 0.7484 0.2415 0.4196 0.022 Uiso 1 1 d R
H6F H 0.6702 0.0917 0.5040 0.022 Uiso 1 1 d R
O7 O 0.0535(3) 0.6167(3) 0.6594(3) 0.0229(6) Uani 1 1 d .
H7C H 0.0533 0.5569 0.7380 0.027 Uiso 1 1 d R
H7D H -0.0454 0.6678 0.6643 0.027 Uiso 1 1 d R
O8 O 0.0962(4) 0.8981(3) 0.2818(3) 0.0352(7) Uani 1 1 d .
H8C H 0.1411 0.8883 0.2038 0.042 Uiso 1 1 d R
H8D H 0.1601 0.9686 0.2894 0.042 Uiso 1 1 d R
C1 C 0.4099(5) 0.2538(4) 0.7603(3) 0.0151(7) Uani 1 1 d .
C2 C 0.4950(5) 0.4690(4) 0.7863(3) 0.0171(8) Uani 1 1 d .
H2 H 0.5215 0.5411 0.8256 0.021 Uiso 1 1 calc R

loop_
_atom_site_aniso_label
_atom_site_aniso_U_11
_atom_site_aniso_U_22
_atom_site_aniso_U_33
_atom_site_aniso_U_23
_atom_site_aniso_U_13
_atom_site_aniso_U_12
Ni1 0.0164(3) 0.0111(3) 0.0126(3) -0.00365(19) -0.0045(2) -0.00110(19)
Cl1 0.0237(5) 0.0160(4) 0.0230(5) -0.0076(4) -0.0114(4) 0.0003(4)
Cl2 0.0253(5) 0.0219(5) 0.0184(5) -0.0027(4) -0.0054(4) -0.0066(4)
N1 0.0193(15) 0.0123(14) 0.0169(16) -0.0068(12) -0.0058(12) -0.0006(12)
N2 0.0219(15) 0.0098(13) 0.0140(15) -0.0026(12) -0.0068(13) -0.0001(12)
N3 0.0171(15) 0.0145(14) 0.0117(15) -0.0006(12) -0.0039(12) -0.0027(12)
N4 0.0341(18) 0.0194(16) 0.0154(16) -0.0041(13) -0.0071(14) -0.0048(14)
N5 0.0217(16) 0.0169(15) 0.0171(16) -0.0083(12) -0.0046(13) -0.0036(13)
N6 0.0281(17) 0.0232(16) 0.0106(15) -0.0021(12) -0.0071(13) -0.0014(14)
O1 0.063(2) 0.0323(16) 0.0263(16) -0.0060(13) -0.0088(15) -0.0227(16)
O2 0.079(2) 0.0434(18) 0.0251(17) 0.0003(14) -0.0246(17) -0.0167(18)
O3 0.0456(19) 0.0446(19) 0.053(2) -0.0250(16) -0.0239(16) 0.0195(16)
O4 0.0184(15) 0.055(2) 0.045(2) 0.0052(16) -0.0016(14) -0.0040(15)
O5 0.0206(13) 0.0183(13) 0.0231(14) -0.0084(11) -0.0054(11) 0.0007(11)
O6 0.0180(12) 0.0134(12) 0.0224(13) -0.0045(10) -0.0066(10) -0.0001(10)
O7 0.0195(13) 0.0238(13) 0.0231(14) -0.0040(11) -0.0073(11) 0.0037(11)
O8 0.0370(16) 0.0401(17) 0.0296(16) -0.0155(13) -0.0025(13) -0.0181(14)
C1 0.0183(17) 0.0116(16) 0.0146(18) -0.0033(14) -0.0047(15) 0.0003(14)
C2 0.0189(18) 0.0167(17) 0.0172(19) -0.0058(14) -0.0064(15) -0.0021(15)

loop_
_atom_type_symbol
_atom_type_description
_atom_type_scat_dispersion_real
_atom_type_scat_dispersion_imag
_atom_type_scat_source
C C 0.0033 0.0016 'International Tables Vol C Tables 4.2.6.8 and 6.1.1.4'
H H 0.0000 0.0000 'International Tables Vol C Tables 4.2.6.8 and 6.1.1.4'
O O 0.0106 0.0060 'International Tables Vol C Tables 4.2.6.8 and 6.1.1.4'
N N 0.0061 0.0033 'International Tables Vol C Tables 4.2.6.8 and 6.1.1.4'
Cl Cl 0.1484 0.1585 'International Tables Vol C Tables 4.2.6.8 and 6.1.1.4'
Ni Ni 0.3393 1.1124 'International Tables Vol C Tables 4.2.6.8 and 6.1.1.4'

loop_
_geom_angle_atom_site_label_1
_geom_angle_atom_site_label_2
_geom_angle_atom_site_label_3
_geom_angle
_geom_angle_site_symmetry_1
_geom_angle_site_symmetry_3
N1 Ni1 N2 95.74(11) 2_666 .
N1 Ni1 O5 92.43(10) 2_666 .
N2 Ni1 O5 91.53(11) . .
N1 Ni1 O6 91.22(10) 2_666 .
N2 Ni1 O6 92.42(10) . .
O5 Ni1 O6 174.33(9) . .
N1 Ni1 N5 174.93(11) 2_666 .
N2 Ni1 N5 79.33(11) . .
O5 Ni1 N5 88.91(11) . .
O6 Ni1 N5 87.83(11) . .
N1 Ni1 Cl1 91.59(8) 2_666 .
N2 Ni1 Cl1 172.51(8) . .
O5 Ni1 Cl1 86.66(7) . .
O6 Ni1 Cl1 88.91(7) . .
N5 Ni1 Cl1 93.37(8) . .
O4 Cl2 O2 110.8(2) . .
O4 Cl2 O3 108.44(19) . .
O2 Cl2 O3 110.9(2) . .
O4 Cl2 O1 109.6(2) . .
O2 Cl2 O1 109.38(18) . .
O3 Cl2 O1 107.65(19) . .
C2 N1 N2 107.1(3) . .
C2 N1 Ni1 130.6(2) . 2_666
N2 N1 Ni1 122.3(2) . 2_666
C1 N2 N1 106.4(3) . .
C1 N2 Ni1 111.7(2) . .
N1 N2 Ni1 141.4(2) . .
C1 N3 C2 105.5(3) . .
C1 N3 N6 122.1(3) . .
C2 N3 N6 132.0(3) . .
C1 N4 N5 113.9(3) . .
C1 N4 H4A 108.8 . .
N5 N4 H4A 108.8 . .
C1 N4 H4B 108.8 . .
N5 N4 H4B 108.8 . .
H4A N4 H4B 107.7 . .
N4 N5 Ni1 109.80(19) . .
N4 N5 H5A 109.7 . .
Ni1 N5 H5A 109.7 . .
N4 N5 H5B 109.7 . .
Ni1 N5 H5B 109.7 . .
H5A N5 H5B 108.2 . .
N3 N6 H6A 109.3 . .
N3 N6 H6B 109.1 . .
H6A N6 H6B 109.5 . .
Ni1 O5 H5E 119.9 . .
Ni1 O5 H5F 107.9 . .
H5E O5 H5F 108.4 . .
Ni1 O6 H6E 121.4 . .
Ni1 O6 H6F 119.9 . .
H6E O6 H6F 108.5 . .
H7C O7 H7D 109.3 . .
H8C O8 H8D 108.7 . .
N2 C1 N4 124.4(3) . .
N2 C1 N3 110.5(3) . .
N4 C1 N3 125.0(3) . .
N1 C2 N3 110.5(3) . .
N1 C2 H2 124.8 . .
N3 C2 H2 124.8 . .

loop_
_geom_bond_atom_site_label_1
_geom_bond_atom_site_label_2
_geom_bond_distance
_geom_bond_site_symmetry_2
Ni1 N1 2.053(3) 2_666
Ni1 N2 2.059(3) .
Ni1 O5 2.070(2) .
Ni1 O6 2.074(2) .
Ni1 N5 2.139(3) .
Ni1 Cl1 2.4768(9) .
Cl2 O4 1.419(3) .
Cl2 O2 1.425(3) .
Cl2 O3 1.440(3) .
Cl2 O1 1.452(3) .
N1 C2 1.298(4) .
N1 N2 1.401(4) .
N1 Ni1 2.053(3) 2_666
N2 C1 1.308(4) .
N3 C1 1.350(5) .
N3 C2 1.354(4) .
N3 N6 1.415(4) .
N4 C1 1.343(4) .
N4 N5 1.428(4) .
N4 H4A 0.9000 .
N4 H4B 0.9000 .
N5 H5A 0.9000 .
N5 H5B 0.9000 .
N6 H6A 0.8900 .
N6 H6B 0.8900 .
O5 H5E 0.8500 .
O5 H5F 0.8501 .
O6 H6E 0.8499 .
O6 H6F 0.8500 .
O7 H7C 0.8499 .
O7 H7D 0.8500 .
O8 H8C 0.8500 .
O8 H8D 0.8501 .
C2 H2 0.9300 .

loop_
_geom_torsion_atom_site_label_1
_geom_torsion_atom_site_label_2
_geom_torsion_atom_site_label_3
_geom_torsion_atom_site_label_4
_geom_torsion
_geom_torsion_site_symmetry_1
C2 N1 N2 C1 -0.2(4) .
Ni1 N1 N2 C1 178.6(2) 2_666
C2 N1 N2 Ni1 170.9(3) .
Ni1 N1 N2 Ni1 -10.2(5) 2_666
N1 Ni1 N2 C1 179.5(2) 2_666
O5 Ni1 N2 C1 86.9(2) .
O6 Ni1 N2 C1 -89.0(2) .
N5 Ni1 N2 C1 -1.7(2) .
Cl1 Ni1 N2 C1 11.1(8) .
N1 Ni1 N2 N1 8.7(4) 2_666
O5 Ni1 N2 N1 -83.9(3) .
O6 Ni1 N2 N1 100.2(3) .
N5 Ni1 N2 N1 -172.5(4) .
Cl1 Ni1 N2 N1 -159.8(4) .
C1 N4 N5 Ni1 8.6(4) .
N1 Ni1 N5 N4 9.9(14) 2_666
N2 Ni1 N5 N4 -3.7(2) .
O5 Ni1 N5 N4 -95.5(2) .
O6 Ni1 N5 N4 89.1(2) .
Cl1 Ni1 N5 N4 177.9(2) .
N1 N2 C1 N4 -177.9(3) .
Ni1 N2 C1 N4 8.0(4) .
N1 N2 C1 N3 -0.5(4) .
Ni1 N2 C1 N3 -174.6(2) .
N5 N4 C1 N2 -11.7(5) .
N5 N4 C1 N3 171.3(3) .
C2 N3 C1 N2 1.0(4) .
N6 N3 C1 N2 174.1(3) .
C2 N3 C1 N4 178.4(3) .
N6 N3 C1 N4 -8.6(5) .
N2 N1 C2 N3 0.9(4) .
Ni1 N1 C2 N3 -177.8(2) 2_666
C1 N3 C2 N1 -1.2(4) .
N6 N3 C2 N1 -173.3(3) .
